data_7224432
loop_
_publ_author_name
'Wang, Guang-Tu'
'Zhang, Jing-Chuan'
'Tang, Zeng-Yi'
'Zhou, Heng-Tai'
'Zhang, Li'
'Yang, Rui-Wu'
'Zou, Ping'
'Yu, Ying-Hui'
'Gao, Jin-Sheng'
'Hou, Guang-Feng'

_publ_section_title
;
 Synthesis, structures, luminescence and magnetism of nine lanthanide
 complexes with three-dimensional frameworks constructed from
 2-(pyridyl-N-oxide)methylphosphonic acid and oxalic acid
;
_journal_issue 14
_journal_name_full CrystEngComm
_journal_page_first 2437
_journal_paper_doi 10.1039/C6CE00023A
_journal_volume 18
_journal_year 2016
_chemical_formula_moiety 'C8 H9 Dy N O9 P, 3(H2 O)'
_chemical_formula_sum 'C8 H15 Dy N O12 P'
_chemical_formula_weight 510.68
_chemical_name_systematic
; 
 ? 
;
_space_group_IT_number 14
_symmetry_cell_setting monoclinic
_symmetry_space_group_name_Hall '-P 2ybc'
_symmetry_space_group_name_H-M 'P 1 21/c 1'
_atom_sites_solution_hydrogens geom
_atom_sites_solution_primary direct
_atom_sites_solution_secondary difmap
_audit_creation_method SHELXL-97
_audit_update_record
;
2016-02-01 deposited with the CCDC.
2016-02-23 downloaded from the CCDC.
;
_cell_angle_alpha 90.00
_cell_angle_beta 112.580(2)
_cell_angle_gamma 90.00
_cell_formula_units_Z 4
_cell_length_a 9.7192(2)
_cell_length_b 10.4517(2)
_cell_length_c 16.4217(4)
_cell_measurement_reflns_used 4029
_cell_measurement_temperature 293(2)
_cell_measurement_theta_max 29.0701
_cell_measurement_theta_min 2.9858
_cell_volume 1540.28(6)
_computing_cell_refinement
;
CrysAlisPro, Agilent Technologies,
Version 1.171.35.21 (release 20-01-2012 CrysAlis171 .NET)
(compiled Jan 23 2012,18:06:46)
;
_computing_data_collection
;
CrysAlisPro, Agilent Technologies,
Version 1.171.35.21 (release 20-01-2012 CrysAlis171 .NET)
(compiled Jan 23 2012,18:06:46)
;
_computing_data_reduction
;
CrysAlisPro, Agilent Technologies,
Version 1.171.35.21 (release 20-01-2012 CrysAlis171 .NET)
(compiled Jan 23 2012,18:06:46)
;
_computing_structure_refinement 'SHELXL-97 (Sheldrick, 1997)'
_computing_structure_solution 'SHELXS-97 (Sheldrick, 1990)'
_diffrn_ambient_temperature 293(2)
_diffrn_detector_area_resol_mean 16.1954
_diffrn_measured_fraction_theta_full 0.998
_diffrn_measured_fraction_theta_max 0.998
_diffrn_measurement_device_type 'Xcalibur, Eos'
_diffrn_measurement_method '\w scans'
_diffrn_radiation_monochromator graphite
_diffrn_radiation_source 'fine-focus sealed tube'
_diffrn_radiation_type MoK\a
_diffrn_radiation_wavelength 0.71073
_diffrn_reflns_av_R_equivalents 0.0219
_diffrn_reflns_av_sigmaI/netI 0.0284
_diffrn_reflns_limit_h_max 11
_diffrn_reflns_limit_h_min -10
_diffrn_reflns_limit_k_max 12
_diffrn_reflns_limit_k_min -11
_diffrn_reflns_limit_l_max 19
_diffrn_reflns_limit_l_min -19
_diffrn_reflns_number 6207
_diffrn_reflns_theta_full 24.99
_diffrn_reflns_theta_max 24.99
_diffrn_reflns_theta_min 2.99
_exptl_absorpt_coefficient_mu 5.018
_exptl_absorpt_correction_T_max 0.4620
_exptl_absorpt_correction_T_min 0.4188
_exptl_absorpt_correction_type multi-scan
_exptl_absorpt_process_details
;
CrysAlisPro, Agilent Technologies,
Version 1.171.35.21 (release 20-01-2012 CrysAlis171 .NET)
(compiled Jan 23 2012,18:06:46)
Empirical absorption correction using spherical harmonics,
 implemented in SCALE3 ABSPACK scaling algorithm.
;
_exptl_crystal_colour colorless
_exptl_crystal_density_diffrn 2.202
_exptl_crystal_density_method 'not measured'
_exptl_crystal_description block
_exptl_crystal_F_000 988
_exptl_crystal_size_max 0.21
_exptl_crystal_size_mid 0.20
_exptl_crystal_size_min 0.18
_refine_diff_density_max 0.938
_refine_diff_density_min -0.990
_refine_diff_density_rms 0.118
_refine_ls_extinction_method none
_refine_ls_goodness_of_fit_ref 1.070
_refine_ls_hydrogen_treatment mixed
_refine_ls_matrix_type full
_refine_ls_number_parameters 209
_refine_ls_number_reflns 2704
_refine_ls_number_restraints 12
_refine_ls_restrained_S_all 1.096
_refine_ls_R_factor_all 0.0264
_refine_ls_R_factor_gt 0.0239
_refine_ls_shift/su_max 0.001
_refine_ls_shift/su_mean 0.000
_refine_ls_structure_factor_coef Fsqd
_refine_ls_weighting_details 'calc w=1/[\s^2^(Fo^2^)+(0.0282P)^2^+3.7787P] where P=(Fo^2^+2Fc^2^)/3'
_refine_ls_weighting_scheme calc
_refine_ls_wR_factor_gt 0.0605
_refine_ls_wR_factor_ref 0.0618
_reflns_number_gt 2512
_reflns_number_total 2704
_reflns_threshold_expression >2sigma(I)
_cod_data_source_file c6ce00023a2.cif
_cod_data_source_block 4-Dy
_cod_depositor_comments 'Adding full bibliography for 7224429--7224437.cif.'
_cod_original_sg_symbol_H-M 'P 21/c'
_cod_database_code 7224432

loop_
_symmetry_equiv_pos_as_xyz
'x, y, z'
'-x, y+1/2, -z+1/2'
'-x, -y, -z'
'x, -y-1/2, z-1/2'

loop_
_atom_site_label
_atom_site_type_symbol
_atom_site_fract_x
_atom_site_fract_y
_atom_site_fract_z
_atom_site_U_iso_or_equiv
_atom_site_adp_type
_atom_site_occupancy
_atom_site_symmetry_multiplicity
_atom_site_calc_flag
_atom_site_refinement_flags
C1 C -0.3210(6) 1.0598(6) -0.0315(4) 0.0421(14) Uani 1 1 d .
H1 H -0.3904 1.1169 -0.0684 0.051 Uiso 1 1 calc R
C2 C -0.3580(8) 0.9327(7) -0.0315(5) 0.0553(19) Uani 1 1 d .
H2 H -0.4517 0.9033 -0.0681 0.066 Uiso 1 1 calc R
C3 C -0.2536(9) 0.8502(7) 0.0234(5) 0.060(2) Uani 1 1 d .
H3 H -0.2762 0.7639 0.0243 0.072 Uiso 1 1 calc R
C4 C -0.1168(9) 0.8949(5) 0.0766(4) 0.0486(17) Uani 1 1 d .
H4 H -0.0469 0.8384 0.1139 0.058 Uiso 1 1 calc R
C5 C -0.0799(6) 1.0224(5) 0.0761(3) 0.0274(11) Uani 1 1 d .
C6 C 0.0678(6) 1.0767(5) 0.1298(3) 0.0295(11) Uani 1 1 d .
H6A H 0.0936 1.1404 0.0951 0.035 Uiso 1 1 calc R
H6B H 0.1418 1.0091 0.1439 0.035 Uiso 1 1 calc R
C7 C -0.0722(5) 0.9687(4) 0.4671(3) 0.0190(9) Uani 1 1 d .
C8 C 0.5172(5) 0.9382(4) 0.5273(3) 0.0182(9) Uani 1 1 d .
Dy1 Dy 0.17842(2) 0.894285(19) 0.393023(12) 0.01456(9) Uani 1 1 d .
N1 N -0.1857(5) 1.1020(4) 0.0214(3) 0.0258(9) Uani 1 1 d .
O1 O 0.0603(3) 1.0476(3) 0.2919(2) 0.0228(7) Uani 1 1 d .
O2 O 0.2350(4) 1.2111(4) 0.2709(2) 0.0337(9) Uani 1 1 d .
H2A H 0.2872 1.1707 0.3147 0.051 Uiso 1 1 calc R
O3 O -0.0405(3) 1.2519(3) 0.2100(2) 0.0232(7) Uani 1 1 d .
O4 O -0.1536(4) 1.2249(3) 0.0177(2) 0.0269(7) Uani 1 1 d .
O5 O -0.1860(3) 0.9794(3) 0.4847(2) 0.0252(7) Uani 1 1 d .
O6 O -0.0633(3) 0.9136(3) 0.4024(2) 0.0245(7) Uani 1 1 d .
O7 O 0.4226(3) 0.8512(3) 0.5044(2) 0.0268(8) Uani 1 1 d .
O8 O 0.6411(3) 0.9352(3) 0.5911(2) 0.0243(7) Uani 1 1 d .
O9 O 0.3155(4) 0.8316(5) 0.3079(3) 0.0567(13) Uani 1 1 d .
H91 H 0.2787 0.7770 0.2768 0.085 Uiso 1 1 d R
H92 H 0.3934 0.8726 0.3104 0.085 Uiso 1 1 d R
O10 O 0.5975(6) 0.8772(7) 0.3225(4) 0.116(3) Uani 1 1 d .
H101 H 0.6458 0.8739 0.2923 0.174 Uiso 1 1 d R
H102 H 0.6445 0.9205 0.3703 0.174 Uiso 1 1 d R
O11 O 0.2807(11) 0.5384(12) 0.2789(8) 0.201(5) Uani 1 1 d U
H111 H 0.2840 0.4632 0.3022 0.302 Uiso 1 1 d R
H112 H 0.2076 0.5771 0.2860 0.302 Uiso 1 1 d R
O12 O 0.2310(15) 0.6982(14) 0.1620(8) 0.244(6) Uani 1 1 d U
H121 H 0.2305 0.6228 0.1803 0.366 Uiso 1 1 d R
H122 H 0.1718 0.6762 0.1105 0.366 Uiso 1 1 d R
P1 P 0.07480(13) 1.14983(12) 0.23131(7) 0.0188(2) Uani 1 1 d .

loop_
_atom_site_aniso_label
_atom_site_aniso_U_11
_atom_site_aniso_U_22
_atom_site_aniso_U_33
_atom_site_aniso_U_23
_atom_site_aniso_U_13
_atom_site_aniso_U_12
C1 0.030(3) 0.050(4) 0.043(3) -0.021(3) 0.010(3) -0.003(3)
C2 0.050(4) 0.058(4) 0.064(5) -0.033(4) 0.030(4) -0.031(4)
C3 0.094(6) 0.043(4) 0.060(5) -0.022(4) 0.047(5) -0.033(4)
C4 0.081(5) 0.029(3) 0.043(4) 0.002(3) 0.032(4) 0.000(3)
C5 0.039(3) 0.025(3) 0.022(2) -0.002(2) 0.017(2) 0.005(2)
C6 0.029(3) 0.035(3) 0.025(3) 0.004(2) 0.011(2) 0.012(2)
C7 0.018(2) 0.016(2) 0.021(2) 0.0007(18) 0.004(2) 0.0010(19)
C8 0.014(2) 0.021(2) 0.016(2) 0.0009(19) 0.0026(18) 0.006(2)
Dy1 0.01255(13) 0.01386(13) 0.01302(12) -0.00087(7) 0.00018(9) -0.00044(8)
N1 0.029(2) 0.023(2) 0.027(2) -0.0100(17) 0.0130(19) -0.0023(18)
O1 0.0182(16) 0.0237(18) 0.0199(16) 0.0086(14) -0.0001(13) 0.0021(14)
O2 0.0233(18) 0.037(2) 0.031(2) 0.0150(16) 0.0000(15) -0.0055(16)
O3 0.0249(17) 0.0246(18) 0.0176(16) 0.0054(14) 0.0055(14) 0.0074(15)
O4 0.0309(18) 0.0210(18) 0.0232(18) -0.0032(14) 0.0043(15) 0.0027(15)
O5 0.0180(16) 0.0310(19) 0.0259(18) -0.0084(15) 0.0076(14) -0.0027(15)
O6 0.0162(16) 0.033(2) 0.0208(17) -0.0084(14) 0.0038(14) 0.0005(14)
O7 0.0171(16) 0.0162(17) 0.0342(19) 0.0062(15) -0.0044(14) -0.0028(14)
O8 0.0166(16) 0.0237(18) 0.0231(18) 0.0076(14) -0.0029(14) -0.0027(14)
O9 0.032(2) 0.082(3) 0.064(3) -0.046(3) 0.028(2) -0.022(2)
O10 0.044(3) 0.212(9) 0.087(5) -0.054(5) 0.020(3) -0.049(4)
O11 0.165(7) 0.245(9) 0.203(8) -0.064(7) 0.080(6) -0.006(7)
O12 0.292(10) 0.223(9) 0.198(9) -0.042(7) 0.074(8) 0.004(8)
P1 0.0169(6) 0.0189(6) 0.0161(6) 0.0044(5) 0.0015(5) 0.0027(5)

loop_
_atom_type_symbol
_atom_type_description
_atom_type_scat_dispersion_real
_atom_type_scat_dispersion_imag
_atom_type_scat_source
C C 0.0033 0.0016 'International Tables Vol C Tables 4.2.6.8 and 6.1.1.4'
H H 0.0000 0.0000 'International Tables Vol C Tables 4.2.6.8 and 6.1.1.4'
Dy Dy -0.1892 4.4098 'International Tables Vol C Tables 4.2.6.8 and 6.1.1.4'
O O 0.0106 0.0060 'International Tables Vol C Tables 4.2.6.8 and 6.1.1.4'
P P 0.1023 0.0942 'International Tables Vol C Tables 4.2.6.8 and 6.1.1.4'
N N 0.0061 0.0033 'International Tables Vol C Tables 4.2.6.8 and 6.1.1.4'

loop_
_geom_angle_atom_site_label_1
_geom_angle_atom_site_label_2
_geom_angle_atom_site_label_3
_geom_angle
_geom_angle_site_symmetry_1
_geom_angle_site_symmetry_3
N1 C1 C2 120.6(6) . .
N1 C1 H1 119.7 . .
C2 C1 H1 119.7 . .
C3 C2 C1 118.6(6) . .
C3 C2 H2 120.7 . .
C1 C2 H2 120.7 . .
C4 C3 C2 119.9(6) . .
C4 C3 H3 120.0 . .
C2 C3 H3 120.0 . .
C3 C4 C5 121.2(7) . .
C3 C4 H4 119.4 . .
C5 C4 H4 119.4 . .
N1 C5 C4 117.6(5) . .
N1 C5 C6 118.3(4) . .
C4 C5 C6 124.1(5) . .
C5 C6 P1 113.3(3) . .
C5 C6 H6A 108.9 . .
P1 C6 H6A 108.9 . .
C5 C6 H6B 108.9 . .
P1 C6 H6B 108.9 . .
H6A C6 H6B 107.7 . .
O6 C7 O5 126.8(4) . .
O6 C7 C7 116.8(5) . 3_576
O5 C7 C7 116.4(5) . 3_576
O7 C8 O8 126.5(4) . .
O7 C8 C8 117.9(5) . 3_676
O8 C8 C8 115.6(5) . 3_676
O3 Dy1 O1 85.96(12) 2_545 .
O3 Dy1 O9 71.50(12) 2_545 .
O1 Dy1 O9 90.27(15) . .
O3 Dy1 O4 78.44(11) 2_545 2_545
O1 Dy1 O4 146.60(11) . 2_545
O9 Dy1 O4 111.93(15) . 2_545
O3 Dy1 O5 144.31(11) 2_545 3_576
O1 Dy1 O5 93.93(12) . 3_576
O9 Dy1 O5 144.13(12) . 3_576
O4 Dy1 O5 82.53(11) 2_545 3_576
O3 Dy1 O7 124.75(11) 2_545 .
O1 Dy1 O7 139.16(11) . .
O9 Dy1 O7 77.47(14) . .
O4 Dy1 O7 72.35(11) 2_545 .
O5 Dy1 O7 76.21(11) 3_576 .
O3 Dy1 O6 77.98(11) 2_545 .
O1 Dy1 O6 75.97(11) . .
O9 Dy1 O6 147.32(12) . .
O4 Dy1 O6 72.00(12) 2_545 .
O5 Dy1 O6 67.48(10) 3_576 .
O7 Dy1 O6 131.47(11) . .
O3 Dy1 O8 138.90(11) 2_545 3_676
O1 Dy1 O8 72.83(11) . 3_676
O9 Dy1 O8 73.78(13) . 3_676
O4 Dy1 O8 135.93(11) 2_545 3_676
O5 Dy1 O8 73.55(11) 3_576 3_676
O7 Dy1 O8 66.35(10) . 3_676
O6 Dy1 O8 127.36(11) . 3_676
O4 N1 C1 118.5(5) . .
O4 N1 C5 119.4(4) . .
C1 N1 C5 122.1(5) . .
P1 O1 Dy1 146.53(19) . .
P1 O2 H2A 109.5 . .
P1 O3 Dy1 145.36(18) . 2
N1 O4 Dy1 127.7(3) . 2
C7 O5 Dy1 120.1(3) . 3_576
C7 O6 Dy1 118.8(3) . .
C8 O7 Dy1 119.3(3) . .
C8 O8 Dy1 119.3(3) . 3_676
Dy1 O9 H91 112.3 . .
Dy1 O9 H92 121.5 . .
H91 O9 H92 126.0 . .
H101 O10 H102 110.5 . .
H111 O11 H112 104.9 . .
H121 O12 H122 90.5 . .
O3 P1 O1 114.30(18) . .
O3 P1 O2 110.0(2) . .
O1 P1 O2 110.17(18) . .
O3 P1 C6 109.1(2) . .
O1 P1 C6 109.2(2) . .
O2 P1 C6 103.5(2) . .

loop_
_geom_bond_atom_site_label_1
_geom_bond_atom_site_label_2
_geom_bond_distance
_geom_bond_site_symmetry_2
C1 N1 1.342(7) .
C1 C2 1.375(9) .
C1 H1 0.9300 .
C2 C3 1.373(11) .
C2 H2 0.9300 .
C3 C4 1.363(10) .
C3 H3 0.9300 .
C4 C5 1.381(7) .
C4 H4 0.9300 .
C5 N1 1.359(6) .
C5 C6 1.479(7) .
C6 P1 1.811(5) .
C6 H6A 0.9700 .
C6 H6B 0.9700 .
C7 O6 1.240(5) .
C7 O5 1.252(5) .
C7 C7 1.550(8) 3_576
C8 O7 1.244(6) .
C8 O8 1.256(5) .
C8 C8 1.535(9) 3_676
Dy1 O3 2.265(3) 2_545
Dy1 O1 2.276(3) .
Dy1 O9 2.363(4) .
Dy1 O4 2.370(3) 2_545
Dy1 O5 2.380(3) 3_576
Dy1 O7 2.418(3) .
Dy1 O6 2.421(3) .
Dy1 O8 2.443(3) 3_676
N1 O4 1.329(5) .
O1 P1 1.503(3) .
O2 P1 1.575(3) .
O2 H2A 0.8200 .
O3 P1 1.489(3) .
O3 Dy1 2.265(3) 2
O4 Dy1 2.370(3) 2
O5 Dy1 2.380(3) 3_576
O8 Dy1 2.443(3) 3_676
O9 H91 0.7578 .
O9 H92 0.8572 .
O10 H101 0.8027 .
O10 H102 0.8686 .
O11 H111 0.8694 .
O11 H112 0.8634 .
O12 H121 0.8442 .
O12 H122 0.8523 .

loop_
_geom_hbond_atom_site_label_D
_geom_hbond_atom_site_label_H
_geom_hbond_atom_site_label_A
_geom_hbond_distance_DH
_geom_hbond_distance_HA
_geom_hbond_distance_DA
_geom_hbond_angle_DHA
_geom_hbond_site_symmetry_A
O2 H2A O8 0.82 1.81 2.613(4) 165.9 3_676
O9 H91 O3 0.76 2.42 2.705(5) 104.0 2_545
O9 H91 O11 0.76 2.49 3.101(13) 138.1 .
O10 H101 O11 0.80 2.34 2.919(12) 129.8 2_655
O10 H101 O2 0.80 2.50 3.152(7) 139.4 2_645
O10 H102 O5 0.87 2.06 2.892(7) 159.9 1_655
O11 H112 O1 0.86 2.44 3.064(11) 129.7 2_545
O11 H112 O3 0.86 2.46 3.285(11) 159.5 2_545
O12 H121 O11 0.84 1.74 2.448(17) 140.0 .
O12 H122 O4 0.85 2.29 2.867(13) 125.2 3_575
